data_7700492
loop_
_publ_author_name
'Zhang, Sihan'
'Shang, Rong'
'Nakamoto, Masaaki'
'Yamamoto, Yohsuke'
'Adachi, Yohei'
'Ohshita, Joji'

_publ_section_title
;
 Bis(diphenylphosphinyl)-functionalized dipyrido-annulated NHC towards
 copper(i) and silver(i).
;
_journal_issue 32
_journal_name_full 'Dalton transactions (Cambridge, England : 2003)'
_journal_page_first 12250
_journal_page_last 12256
_journal_paper_doi 10.1039/c9dt02435b
_journal_volume 48
_journal_year 2019
_chemical_formula_sum 'C97 H106 Cl0 Cu2 F6 N5 O8.5 P4 S2'
_chemical_formula_weight 1906.94
_space_group_crystal_system monoclinic
_space_group_IT_number 14
_space_group_name_Hall '-P 2ybc'
_space_group_name_H-M_alt 'P 1 21/c 1'
_symmetry_space_group_name_Hall '-P 2ybc'
_symmetry_space_group_name_H-M 'P 1 21/c 1'
_atom_sites_solution_hydrogens geom
_audit_creation_method SHELXL-2014/5
_audit_update_record
;
2019-06-01 deposited with the CCDC.    2019-07-09 downloaded from the CCDC.
;
_cell_angle_alpha 90
_cell_angle_beta 92.526(2)
_cell_angle_gamma 90
_cell_formula_units_Z 4
_cell_length_a 13.0789(17)
_cell_length_b 20.410(3)
_cell_length_c 34.694(5)
_cell_measurement_reflns_used 9990
_cell_measurement_temperature 123(2)
_cell_measurement_theta_max 26.83
_cell_measurement_theta_min 2.23
_cell_volume 9252(2)
_computing_cell_refinement 'Bruker SAINT'
_computing_data_collection 'Bruker APEX2'
_computing_data_reduction 'Bruker SAINT'
_computing_structure_refinement 'SHELXL-2014/5 (Sheldrick, 2014)'
_computing_structure_solution 'SHELXT 2014/4 (Sheldrick, 2014)'
_diffrn_ambient_temperature 123(2)
_diffrn_measured_fraction_theta_full 0.990
_diffrn_measured_fraction_theta_max 0.988
_diffrn_measurement_device_type 'Bruker APEX-II CCD'
_diffrn_measurement_method '\f and \w scans'
_diffrn_radiation_type MoK\a
_diffrn_radiation_wavelength 0.71073
_diffrn_reflns_av_R_equivalents 0.0573
_diffrn_reflns_av_unetI/netI 0.0678
_diffrn_reflns_Laue_measured_fraction_full 0.990
_diffrn_reflns_Laue_measured_fraction_max 0.988
_diffrn_reflns_limit_h_max 16
_diffrn_reflns_limit_h_min -16
_diffrn_reflns_limit_k_max 21
_diffrn_reflns_limit_k_min -25
_diffrn_reflns_limit_l_max 36
_diffrn_reflns_limit_l_min -43
_diffrn_reflns_number 48648
_diffrn_reflns_point_group_measured_fraction_full 0.990
_diffrn_reflns_point_group_measured_fraction_max 0.988
_diffrn_reflns_theta_full 26.000
_diffrn_reflns_theta_max 26.371
_diffrn_reflns_theta_min 1.851
_exptl_absorpt_coefficient_mu 0.645
_exptl_crystal_colour brown
_exptl_crystal_density_diffrn 1.369
_exptl_crystal_description block
_exptl_crystal_F_000 3980
_exptl_crystal_size_max 0.194
_exptl_crystal_size_mid 0.118
_exptl_crystal_size_min 0.071
_refine_diff_density_max 1.568
_refine_diff_density_min -0.642
_refine_diff_density_rms 0.076
_refine_ls_extinction_method none
_refine_ls_goodness_of_fit_ref 1.021
_refine_ls_hydrogen_treatment constr
_refine_ls_matrix_type full
_refine_ls_number_parameters 1162
_refine_ls_number_reflns 18706
_refine_ls_number_restraints 0
_refine_ls_restrained_S_all 1.021
_refine_ls_R_factor_all 0.0592
_refine_ls_R_factor_gt 0.0444
_refine_ls_shift/su_max 0.003
_refine_ls_shift/su_mean 0.000
_refine_ls_structure_factor_coef Fsqd
_refine_ls_weighting_details 'w=1/[\s^2^(Fo^2^)+(0.0514P)^2^+6.8040P] where P=(Fo^2^+2Fc^2^)/3'
_refine_ls_weighting_scheme calc
_refine_ls_wR_factor_gt 0.1143
_refine_ls_wR_factor_ref 0.1242
_reflns_Friedel_coverage 0.000
_reflns_number_gt 14939
_reflns_number_total 18706
_reflns_threshold_expression 'I > 2\s(I)'
_cod_data_source_file c9dt02435b2.cif
_cod_data_source_block 3_Cu2L2
_cod_depositor_comments 'Adding full bibliography for 7700491--7700494.cif.'
_cod_original_formula_sum 'C97 H106 Cl0 Cu2 F6 N5 O8.50 P4 S2'
_cod_database_code 7700492
_shelx_space_group_comment
;
The symmetry employed for this shelxl refinement is uniquely defined
by the following loop, which should always be used as a source of
symmetry information in preference to the above space-group names.
They are only intended as comments.
;
_shelx_estimated_absorpt_t_min 0.885
_shelx_estimated_absorpt_t_max 0.956
_shelxl_version_number 2014/5

loop_
_space_group_symop_operation_xyz
'x, y, z'
'-x, y+1/2, -z+1/2'
'-x, -y, -z'
'x, -y-1/2, z-1/2'

loop_
_atom_site_label
_atom_site_type_symbol
_atom_site_fract_x
_atom_site_fract_y
_atom_site_fract_z
_atom_site_U_iso_or_equiv
_atom_site_adp_type
_atom_site_occupancy
_atom_site_site_symmetry_order
_atom_site_calc_flag
_atom_site_refinement_flags_posn
_atom_site_refinement_flags_adp
_atom_site_refinement_flags_occupancy
_atom_site_disorder_assembly
_atom_site_disorder_group
Cu1 Cu 0.44164(2) 0.74798(2) 0.64576(2) 0.01580(8) Uani 1 1 d . . . A 1
Cu2 Cu 0.34220(2) 0.75718(2) 0.58216(2) 0.01719(8) Uani 1 1 d . . . A 1
S1 S 0.12151(5) 0.95935(3) 0.83347(2) 0.02777(15) Uani 1 1 d . . . B 1
S2 S 0.22984(5) 0.16665(3) 0.64123(2) 0.02881(16) Uani 1 1 d . . . C 1
P1 P 0.34696(5) 0.79299(3) 0.69359(2) 0.01388(13) Uani 1 1 d . . . A 1
P2 P 0.40310(5) 0.66609(3) 0.55228(2) 0.01436(13) Uani 1 1 d . . . A 1
P3 P 0.17051(5) 0.76955(3) 0.55578(2) 0.01641(13) Uani 1 1 d . . . A 1
P4 P 0.56168(4) 0.81315(3) 0.61889(2) 0.01437(13) Uani 1 1 d . . . A 1
F1 F -0.02209(16) 0.87035(12) 0.82558(7) 0.0682(7) Uani 1 1 d . . . B 1
F2 F 0.0091(2) 0.92149(16) 0.77364(7) 0.1000(10) Uani 1 1 d . . . B 1
F3 F 0.11142(19) 0.84826(12) 0.79576(9) 0.0873(9) Uani 1 1 d . . . B 1
F4 F 0.23596(17) 0.28015(10) 0.67577(6) 0.0549(5) Uani 1 1 d . . . C 1
F5 F 0.33067(16) 0.27392(10) 0.62639(6) 0.0534(5) Uani 1 1 d . . . C 1
F6 F 0.16554(17) 0.28281(9) 0.61900(7) 0.0615(6) Uani 1 1 d . . . C 1
O1 O 0.04351(19) 1.00616(11) 0.84066(7) 0.0496(6) Uani 1 1 d . . . B 1
O2 O 0.1615(2) 0.92509(12) 0.86626(7) 0.0602(7) Uani 1 1 d . . . B 1
O3 O 0.19640(18) 0.98063(12) 0.80747(8) 0.0539(6) Uani 1 1 d . . . B 1
O4 O 0.31393(17) 0.14764(10) 0.66678(7) 0.0437(6) Uani 1 1 d . . . C 1
O5 O 0.12953(17) 0.15643(11) 0.65535(7) 0.0468(6) Uani 1 1 d . . . C 1
O6 O 0.24217(18) 0.14929(11) 0.60132(7) 0.0448(6) Uani 1 1 d . . . C 1
O7 O 0.34930(18) 0.48201(11) 0.68569(7) 0.0452(6) Uani 1 1 d . . . D 1
O8 O 0.53335(14) 0.67961(8) 0.67943(5) 0.0231(4) Uani 1 1 d . . . A 1
N1 N 0.24862(14) 0.68561(9) 0.66219(5) 0.0136(4) Uani 1 1 d . . . A 1
N2 N 0.28175(14) 0.63169(9) 0.61119(5) 0.0131(4) Uani 1 1 d . . . A 1
N3 N 0.25396(14) 0.88553(9) 0.57912(5) 0.0141(4) Uani 1 1 d . . . A 1
N4 N 0.40975(14) 0.90256(9) 0.59734(5) 0.0134(4) Uani 1 1 d . . . A 1
N5 N 0.59043(17) 0.59244(11) 0.71427(6) 0.0250(5) Uani 1 1 d . . . A 1
C1 C 0.30971(18) 0.68877(11) 0.63046(6) 0.0145(5) Uani 1 1 d . . . A 1
C2 C 0.24948(18) 0.72889(11) 0.69367(7) 0.0158(5) Uani 1 1 d . . . A 1
C3 C 0.18524(18) 0.71695(12) 0.72243(7) 0.0182(5) Uani 1 1 d . . . A 1
H3 H 0.1864 0.7463 0.7437 0.022 Uiso 1 1 calc R U . A 1
C4 C 0.11559(18) 0.66260(12) 0.72265(7) 0.0182(5) Uani 1 1 d . . . A 1
C5 C 0.11810(18) 0.61983(11) 0.69237(7) 0.0174(5) Uani 1 1 d . . . A 1
H5 H 0.0742 0.5827 0.6915 0.021 Uiso 1 1 calc R U . A 1
C6 C 0.18539(18) 0.63040(11) 0.66238(7) 0.0157(5) Uani 1 1 d . . . A 1
C7 C 0.20697(18) 0.59529(11) 0.62954(7) 0.0156(5) Uani 1 1 d . . . A 1
C8 C 0.16778(19) 0.53638(11) 0.61327(7) 0.0192(5) Uani 1 1 d . . . A 1
H8 H 0.1160 0.5128 0.6258 0.023 Uiso 1 1 calc R U . A 1
C9 C 0.2046(2) 0.51336(12) 0.57947(7) 0.0212(5) Uani 1 1 d . . . A 1
C10 C 0.28045(19) 0.55200(11) 0.56168(7) 0.0185(5) Uani 1 1 d . . . A 1
H10 H 0.3080 0.5359 0.5386 0.022 Uiso 1 1 calc R U . A 1
C11 C 0.31548(18) 0.61018(11) 0.57561(7) 0.0153(5) Uani 1 1 d . . . A 1
C12 C 0.27511(18) 0.86863(11) 0.68613(6) 0.0151(5) Uani 1 1 d . . . A 1
C13 C 0.33304(19) 0.92604(12) 0.68395(7) 0.0196(5) Uani 1 1 d . . . A 1
H13 H 0.4056 0.9235 0.6839 0.023 Uiso 1 1 calc R U . A 1
C14 C 0.2852(2) 0.98679(12) 0.68185(7) 0.0228(5) Uani 1 1 d . . . A 1
H14 H 0.3250 1.0256 0.6804 0.027 Uiso 1 1 calc R U . A 1
C15 C 0.1798(2) 0.99082(13) 0.68182(7) 0.0252(6) Uani 1 1 d . . . A 1
H15 H 0.1470 1.0323 0.6802 0.030 Uiso 1 1 calc R U . A 1
C16 C 0.1220(2) 0.93440(13) 0.68417(8) 0.0268(6) Uani 1 1 d . . . A 1
H16 H 0.0495 0.9373 0.6844 0.032 Uiso 1 1 calc R U . A 1
C17 C 0.16921(19) 0.87344(12) 0.68625(7) 0.0227(5) Uani 1 1 d . . . A 1
H17 H 0.1289 0.8349 0.6878 0.027 Uiso 1 1 calc R U . A 1
C18 C 0.38555(18) 0.79861(11) 0.74483(7) 0.0161(5) Uani 1 1 d . . . A 1
C19 C 0.34226(19) 0.84349(12) 0.76963(7) 0.0204(5) Uani 1 1 d . . . A 1
H19 H 0.2917 0.8734 0.7600 0.024 Uiso 1 1 calc R U . A 1
C20 C 0.3730(2) 0.84442(13) 0.80832(7) 0.0247(6) Uani 1 1 d . . . A 1
H20 H 0.3425 0.8745 0.8253 0.030 Uiso 1 1 calc R U . A 1
C21 C 0.4481(2) 0.80168(13) 0.82250(7) 0.0258(6) Uani 1 1 d . . . A 1
H21 H 0.4691 0.8027 0.8491 0.031 Uiso 1 1 calc R U . A 1
C22 C 0.4925(2) 0.75747(13) 0.79799(8) 0.0244(6) Uani 1 1 d . . . A 1
H22 H 0.5440 0.7283 0.8077 0.029 Uiso 1 1 calc R U . A 1
C23 C 0.4616(2) 0.75596(12) 0.75930(7) 0.0208(5) Uani 1 1 d . . . A 1
H23 H 0.4923 0.7257 0.7425 0.025 Uiso 1 1 calc R U . A 1
C24 C 0.37300(19) 0.65702(11) 0.50076(7) 0.0185(5) Uani 1 1 d . . . A 1
C25 C 0.2788(2) 0.63626(12) 0.48467(7) 0.0211(5) Uani 1 1 d . . . A 1
H25 H 0.2264 0.6227 0.5010 0.025 Uiso 1 1 calc R U . A 1
C26 C 0.2611(2) 0.63524(13) 0.44491(8) 0.0285(6) Uani 1 1 d . . . A 1
H26 H 0.1968 0.6210 0.4342 0.034 Uiso 1 1 calc R U . A 1
C27 C 0.3372(2) 0.65501(15) 0.42100(8) 0.0335(7) Uani 1 1 d . . . A 1
H27 H 0.3255 0.6534 0.3938 0.040 Uiso 1 1 calc R U . A 1
C28 C 0.4300(3) 0.67696(16) 0.43644(8) 0.0368(7) Uani 1 1 d . . . A 1
H28 H 0.4814 0.6912 0.4198 0.044 Uiso 1 1 calc R U . A 1
C29 C 0.4488(2) 0.67839(14) 0.47618(7) 0.0270(6) Uani 1 1 d . . . A 1
H29 H 0.5126 0.6938 0.4867 0.032 Uiso 1 1 calc R U . A 1
C30 C 0.52014(18) 0.61717(11) 0.56046(7) 0.0175(5) Uani 1 1 d . . . A 1
C31 C 0.5472(2) 0.56718(14) 0.53560(8) 0.0285(6) Uani 1 1 d . . . A 1
H31 H 0.5114 0.5620 0.5114 0.034 Uiso 1 1 calc R U . A 1
C32 C 0.6267(2) 0.52497(15) 0.54625(9) 0.0368(7) Uani 1 1 d . . . A 1
H32 H 0.6446 0.4908 0.5292 0.044 Uiso 1 1 calc R U . A 1
C33 C 0.6803(2) 0.53182(14) 0.58130(8) 0.0296(6) Uani 1 1 d . . . A 1
H33 H 0.7349 0.5028 0.5883 0.036 Uiso 1 1 calc R U . A 1
C34 C 0.6533(2) 0.58142(13) 0.60602(8) 0.0252(6) Uani 1 1 d . . . A 1
H34 H 0.6889 0.5863 0.6303 0.030 Uiso 1 1 calc R U . A 1
C35 C 0.57424(19) 0.62414(12) 0.59535(7) 0.0214(5) Uani 1 1 d . . . A 1
H35 H 0.5571 0.6586 0.6123 0.026 Uiso 1 1 calc R U . A 1
C36 C 0.0433(2) 0.65592(13) 0.75576(7) 0.0228(5) Uani 1 1 d . . . A 1
C37 C -0.0318(2) 0.71388(15) 0.75440(9) 0.0350(7) Uani 1 1 d . . . A 1
H37A H -0.0775 0.7105 0.7759 0.052 Uiso 1 1 calc R U . A 1
H37B H -0.0723 0.7130 0.7300 0.052 Uiso 1 1 calc R U . A 1
H37C H 0.0066 0.7551 0.7564 0.052 Uiso 1 1 calc R U . A 1
C38 C 0.1047(2) 0.65679(17) 0.79445(8) 0.0367(7) Uani 1 1 d . . . A 1
H38A H 0.0579 0.6520 0.8156 0.055 Uiso 1 1 calc R U . A 1
H38B H 0.1416 0.6984 0.7972 0.055 Uiso 1 1 calc R U . A 1
H38C H 0.1537 0.6205 0.7953 0.055 Uiso 1 1 calc R U . A 1
C39 C -0.0190(3) 0.59255(16) 0.75261(9) 0.0409(8) Uani 1 1 d . . . A 1
H39A H -0.0675 0.5911 0.7733 0.061 Uiso 1 1 calc R U . A 1
H39B H 0.0272 0.5548 0.7549 0.061 Uiso 1 1 calc R U . A 1
H39C H -0.0567 0.5912 0.7276 0.061 Uiso 1 1 calc R U . A 1
C40 C 0.1646(2) 0.45151(13) 0.55876(8) 0.0296(6) Uani 1 1 d . . . A 1
C41 C 0.0803(3) 0.41875(15) 0.58105(11) 0.0476(9) Uani 1 1 d . . . A 1
H41A H 0.0545 0.3804 0.5667 0.071 Uiso 1 1 calc R U . A 1
H41B H 0.0243 0.4499 0.5843 0.071 Uiso 1 1 calc R U . A 1
H41C H 0.1082 0.4050 0.6065 0.071 Uiso 1 1 calc R U . A 1
C42 C 0.2520(3) 0.40259(14) 0.55395(10) 0.0400(8) Uani 1 1 d . . . A 1
H42A H 0.2261 0.3643 0.5396 0.060 Uiso 1 1 calc R U . A 1
H42B H 0.2793 0.3888 0.5794 0.060 Uiso 1 1 calc R U . A 1
H42C H 0.3064 0.4234 0.5398 0.060 Uiso 1 1 calc R U . A 1
C43 C 0.1224(3) 0.47154(17) 0.51846(10) 0.0510(9) Uani 1 1 d . . . A 1
H43A H 0.0943 0.4329 0.5050 0.076 Uiso 1 1 calc R U . A 1
H43B H 0.1776 0.4902 0.5038 0.076 Uiso 1 1 calc R U . A 1
H43C H 0.0682 0.5043 0.5210 0.076 Uiso 1 1 calc R U . A 1
C44 C 0.34488(17) 0.85263(11) 0.58646(6) 0.0147(5) Uani 1 1 d . . . A 1
C45 C 0.16067(18) 0.85691(11) 0.56756(7) 0.0159(5) Uani 1 1 d . . . A 1
C46 C 0.07678(18) 0.89602(12) 0.56406(7) 0.0181(5) Uani 1 1 d . . . A 1
H46 H 0.0131 0.8767 0.5564 0.022 Uiso 1 1 calc R U . A 1
C47 C 0.07974(18) 0.96515(12) 0.57141(7) 0.0174(5) Uani 1 1 d . . . A 1
C48 C 0.17340(18) 0.99261(11) 0.58043(7) 0.0175(5) Uani 1 1 d . . . A 1
H48 H 0.1787 1.0386 0.5842 0.021 Uiso 1 1 calc R U . A 1
C49 C 0.26193(18) 0.95334(11) 0.58411(7) 0.0163(5) Uani 1 1 d . . . A 1
C50 C 0.36339(18) 0.96465(11) 0.59530(7) 0.0165(5) Uani 1 1 d . . . A 1
C51 C 0.41874(18) 1.02168(11) 0.60526(7) 0.0178(5) Uani 1 1 d . . . A 1
H51 H 0.3869 1.0634 0.6027 0.021 Uiso 1 1 calc R U . A 1
C52 C 0.51867(18) 1.01716(11) 0.61861(7) 0.0183(5) Uani 1 1 d . . . A 1
C53 C 0.56158(18) 0.95247(12) 0.62240(7) 0.0180(5) Uani 1 1 d . . . A 1
H53 H 0.6296 0.9486 0.6329 0.022 Uiso 1 1 calc R U . A 1
C54 C 0.51126(17) 0.89668(11) 0.61196(7) 0.0151(5) Uani 1 1 d . . . A 1
C55 C 0.06624(18) 0.72970(12) 0.57979(7) 0.0194(5) Uani 1 1 d . . . A 1
C56 C 0.0249(2) 0.75493(13) 0.61301(8) 0.0256(6) Uani 1 1 d . . . A 1
H56 H 0.0448 0.7973 0.6219 0.031 Uiso 1 1 calc R U . A 1
C57 C -0.0450(2) 0.71892(15) 0.63324(8) 0.0321(6) Uani 1 1 d . . . A 1
H57 H -0.0730 0.7367 0.6558 0.039 Uiso 1 1 calc R U . A 1
C58 C -0.0740(2) 0.65715(15) 0.62064(9) 0.0340(7) Uani 1 1 d . . . A 1
H58 H -0.1214 0.6324 0.6347 0.041 Uiso 1 1 calc R U . A 1
C59 C -0.0342(2) 0.63138(14) 0.58764(9) 0.0327(7) Uani 1 1 d . . . A 1
H59 H -0.0549 0.5891 0.5788 0.039 Uiso 1 1 calc R U . A 1
C60 C 0.0359(2) 0.66723(13) 0.56738(8) 0.0253(6) Uani 1 1 d . . . A 1
H60 H 0.0635 0.6491 0.5449 0.030 Uiso 1 1 calc R U . A 1
C61 C 0.1292(2) 0.77182(12) 0.50466(7) 0.0244(6) Uani 1 1 d . . . A 1
C62 C 0.0284(3) 0.76245(14) 0.49148(9) 0.0368(7) Uani 1 1 d . . . A 1
H62 H -0.0228 0.7540 0.5094 0.044 Uiso 1 1 calc R U . A 1
C63 C 0.0018(4) 0.76537(16) 0.45237(10) 0.0571(11) Uani 1 1 d . . . A 1
H63 H -0.0672 0.7587 0.4436 0.069 Uiso 1 1 calc R U . A 1
C64 C 0.0754(4) 0.77787(16) 0.42637(10) 0.0609(13) Uani 1 1 d . . . A 1
H64 H 0.0571 0.7792 0.3996 0.073 Uiso 1 1 calc R U . A 1
C65 C 0.1758(4) 0.78856(17) 0.43867(10) 0.0558(11) Uani 1 1 d . . . A 1
H65 H 0.2260 0.7981 0.4205 0.067 Uiso 1 1 calc R U . A 1
C66 C 0.2032(3) 0.78522(14) 0.47823(9) 0.0370(7) Uani 1 1 d . . . A 1
H66 H 0.2722 0.7921 0.4869 0.044 Uiso 1 1 calc R U . A 1
C67 C 0.67373(19) 0.82853(12) 0.65097(7) 0.0202(5) Uani 1 1 d . . . A 1
C68 C 0.7643(2) 0.85555(13) 0.63789(9) 0.0288(6) Uani 1 1 d . . . A 1
H68 H 0.7699 0.8650 0.6113 0.035 Uiso 1 1 calc R U . A 1
C69 C 0.8455(2) 0.86850(15) 0.66355(10) 0.0378(7) Uani 1 1 d . . . A 1
H69 H 0.9063 0.8877 0.6546 0.045 Uiso 1 1 calc R U . A 1
C70 C 0.8384(3) 0.85356(16) 0.70207(11) 0.0446(9) Uani 1 1 d . . . A 1
H70 H 0.8944 0.8626 0.7196 0.054 Uiso 1 1 calc R U . A 1
C71 C 0.7513(3) 0.82577(16) 0.71529(10) 0.0436(8) Uani 1 1 d . . . A 1
H71 H 0.7475 0.8150 0.7418 0.052 Uiso 1 1 calc R U . A 1
C72 C 0.6680(2) 0.81328(14) 0.68967(8) 0.0302(6) Uani 1 1 d . . . A 1
H72 H 0.6073 0.7943 0.6989 0.036 Uiso 1 1 calc R U . A 1
C73 C 0.61892(19) 0.79713(12) 0.57246(7) 0.0202(5) Uani 1 1 d . . . A 1
C74 C 0.5860(2) 0.82889(14) 0.53904(8) 0.0274(6) Uani 1 1 d . . . A 1
H74 H 0.5316 0.8596 0.5398 0.033 Uiso 1 1 calc R U . A 1
C75 C 0.6316(3) 0.81639(16) 0.50431(9) 0.0385(7) Uani 1 1 d . . . A 1
H75 H 0.6087 0.8388 0.4815 0.046 Uiso 1 1 calc R U . A 1
C76 C 0.7100(3) 0.77132(16) 0.50305(9) 0.0409(8) Uani 1 1 d . . . A 1
H76 H 0.7414 0.7628 0.4794 0.049 Uiso 1 1 calc R U . A 1
C77 C 0.7429(2) 0.73881(15) 0.53592(10) 0.0393(8) Uani 1 1 d . . . A 1
H77 H 0.7962 0.7074 0.5348 0.047 Uiso 1 1 calc R U . A 1
C78 C 0.6983(2) 0.75172(13) 0.57092(9) 0.0288(6) Uani 1 1 d . . . A 1
H78 H 0.7221 0.7296 0.5937 0.035 Uiso 1 1 calc R U . A 1
C79 C -0.01714(19) 1.00789(12) 0.57072(7) 0.0211(5) Uani 1 1 d . . . A 1
C80 C -0.0284(2) 1.03822(15) 0.61082(8) 0.0310(6) Uani 1 1 d . . . A 1
H80A H -0.0889 1.0665 0.6104 0.047 Uiso 1 1 calc R U . A 1
H80B H 0.0327 1.0642 0.6178 0.047 Uiso 1 1 calc R U . A 1
H80C H -0.0360 1.0033 0.6298 0.047 Uiso 1 1 calc R U . A 1
C81 C -0.1135(2) 0.96736(14) 0.56076(9) 0.0306(6) Uani 1 1 d . . . A 1
H81A H -0.1741 0.9955 0.5617 0.046 Uiso 1 1 calc R U . A 1
H81B H -0.1189 0.9317 0.5795 0.046 Uiso 1 1 calc R U . A 1
H81C H -0.1093 0.9490 0.5348 0.046 Uiso 1 1 calc R U . A 1
C82 C -0.0086(2) 1.06329(13) 0.54127(8) 0.0301(6) Uani 1 1 d . . . A 1
H82A H -0.0701 1.0907 0.5414 0.045 Uiso 1 1 calc R U . A 1
H82B H -0.0019 1.0446 0.5155 0.045 Uiso 1 1 calc R U . A 1
H82C H 0.0517 1.0901 0.5481 0.045 Uiso 1 1 calc R U . A 1
C83 C 0.58032(19) 1.07711(12) 0.63267(8) 0.0219(5) Uani 1 1 d . . . A 1
C84 C 0.5656(2) 1.08490(14) 0.67621(8) 0.0332(7) Uani 1 1 d . . . A 1
H84A H 0.6076 1.1214 0.6862 0.050 Uiso 1 1 calc R U . A 1
H84B H 0.5864 1.0444 0.6896 0.050 Uiso 1 1 calc R U . A 1
H84C H 0.4934 1.0938 0.6805 0.050 Uiso 1 1 calc R U . A 1
C85 C 0.5428(2) 1.13972(13) 0.61206(9) 0.0308(6) Uani 1 1 d . . . A 1
H85A H 0.5858 1.1767 0.6206 0.046 Uiso 1 1 calc R U . A 1
H85B H 0.4717 1.1483 0.6183 0.046 Uiso 1 1 calc R U . A 1
H85C H 0.5471 1.1341 0.5841 0.046 Uiso 1 1 calc R U . A 1
C86 C 0.6948(2) 1.06872(14) 0.62612(10) 0.0335(7) Uani 1 1 d . . . A 1
H86A H 0.7314 1.1086 0.6342 0.050 Uiso 1 1 calc R U . A 1
H86B H 0.7046 1.0607 0.5987 0.050 Uiso 1 1 calc R U . A 1
H86C H 0.7214 1.0315 0.6413 0.050 Uiso 1 1 calc R U . A 1
C87 C 0.5232(2) 0.62257(12) 0.69123(7) 0.0214(5) Uani 1 1 d . . . A 1
H87 H 0.4631 0.5993 0.6831 0.026 Uiso 1 1 calc R U . A 1
C88 C 0.6856(2) 0.62392(15) 0.72753(10) 0.0413(8) Uani 1 1 d . . . A 1
H88A H 0.7435 0.5956 0.7218 0.062 Uiso 1 1 calc R U . A 1
H88B H 0.6847 0.6313 0.7554 0.062 Uiso 1 1 calc R U . A 1
H88C H 0.6925 0.6660 0.7143 0.062 Uiso 1 1 calc R U . A 1
C89 C 0.5747(2) 0.52543(14) 0.72782(10) 0.0387(7) Uani 1 1 d . . . A 1
H89A H 0.5756 0.5250 0.7561 0.058 Uiso 1 1 calc R U . A 1
H89B H 0.6295 0.4972 0.7189 0.058 Uiso 1 1 calc R U . A 1
H89C H 0.5084 0.5092 0.7175 0.058 Uiso 1 1 calc R U . A 1
C90 C 0.0528(3) 0.89605(18) 0.80641(10) 0.0442(8) Uani 1 1 d . . . B 1
C91 C 0.2409(2) 0.25533(14) 0.64067(9) 0.0344(7) Uani 1 1 d . . . C 1
C92 C 0.2677(3) 0.4990(2) 0.74482(12) 0.0641(11) Uani 1 1 d . . . D 1
H92A H 0.2052 0.4900 0.7585 0.096 Uiso 1 1 calc R U . D 1
H92B H 0.2723 0.5461 0.7396 0.096 Uiso 1 1 calc R U . D 1
H92C H 0.3275 0.4852 0.7608 0.096 Uiso 1 1 calc R U . D 1
C93 C 0.2650(3) 0.4629(2) 0.70821(11) 0.0572(10) Uani 1 1 d . . . D 1
H93A H 0.2687 0.4152 0.7134 0.069 Uiso 1 1 calc R U . D 1
H93B H 0.1998 0.4719 0.6936 0.069 Uiso 1 1 calc R U . D 1
C94 C 0.3673(3) 0.43626(16) 0.65596(10) 0.0459(8) Uani 1 1 d . . . D 1
H94A H 0.3040 0.4298 0.6397 0.055 Uiso 1 1 calc R U . D 1
H94B H 0.3878 0.3935 0.6673 0.055 Uiso 1 1 calc R U . D 1
C95 C 0.4515(3) 0.46246(19) 0.63177(11) 0.0534(9) Uani 1 1 d . . . D 1
H95A H 0.4628 0.4322 0.6105 0.080 Uiso 1 1 calc R U . D 1
H95B H 0.5147 0.4668 0.6478 0.080 Uiso 1 1 calc R U . D 1
H95C H 0.4316 0.5055 0.6213 0.080 Uiso 1 1 calc R U . D 1
C96 C 0.3302(6) 0.9241(4) 0.48934(19) 0.0467(17) Uani 0.5 1 d . . P E -1
H96A H 0.3522 0.8979 0.4675 0.070 Uiso 0.5 1 calc R U P E -1
H96B H 0.2563 0.9319 0.4866 0.070 Uiso 0.5 1 calc R U P E -1
H96C H 0.3460 0.9005 0.5135 0.070 Uiso 0.5 1 calc R U P E -1
C97 C 0.3843(8) 0.9871(5) 0.4900(3) 0.038(2) Uani 0.5 1 d . . P E -1
H97A H 0.3776 1.0087 0.4645 0.046 Uiso 0.5 1 calc R U P E -1
H97B H 0.3561 1.0167 0.5096 0.046 Uiso 0.5 1 calc R U P E -1
O98 O 0.4896(6) 0.9723(6) 0.4998(4) 0.046(3) Uani 0.5 1 d . . P E -1
C99 C 0.5511(11) 1.0281(9) 0.5011(5) 0.044(4) Uani 0.5 1 d . . P E -1
H99A H 0.5254 1.0594 0.5203 0.053 Uiso 0.5 1 calc R U P E -1
H99B H 0.5484 1.0498 0.4756 0.053 Uiso 0.5 1 calc R U P E -1
C100 C 0.6592(8) 1.0093(8) 0.5121(4) 0.068(4) Uani 0.5 1 d . . P E -1
H10A H 0.7015 1.0489 0.5144 0.103 Uiso 0.5 1 calc R U P E -1
H10B H 0.6858 0.9806 0.4922 0.103 Uiso 0.5 1 calc R U P E -1
H10C H 0.6611 0.9862 0.5369 0.103 Uiso 0.5 1 calc R U P E -1

loop_
_atom_site_aniso_label
_atom_site_aniso_U_11
_atom_site_aniso_U_22
_atom_site_aniso_U_33
_atom_site_aniso_U_23
_atom_site_aniso_U_13
_atom_site_aniso_U_12
Cu1 0.01564(15) 0.01498(15) 0.01693(15) 0.00040(11) 0.00225(11) -0.00029(11)
Cu2 0.01791(16) 0.01100(14) 0.02241(16) -0.00177(11) -0.00191(12) 0.00192(11)
S1 0.0277(4) 0.0227(3) 0.0325(4) -0.0011(3) -0.0046(3) 0.0039(3)
S2 0.0275(4) 0.0191(3) 0.0400(4) -0.0025(3) 0.0038(3) -0.0003(3)
P1 0.0156(3) 0.0131(3) 0.0130(3) -0.0013(2) 0.0009(2) -0.0011(2)
P2 0.0172(3) 0.0133(3) 0.0126(3) -0.0009(2) 0.0011(2) 0.0023(2)
P3 0.0161(3) 0.0128(3) 0.0200(3) -0.0008(2) -0.0017(2) 0.0011(2)
P4 0.0125(3) 0.0129(3) 0.0177(3) 0.0008(2) 0.0003(2) 0.0009(2)
F1 0.0472(13) 0.0771(16) 0.0820(16) -0.0316(13) 0.0237(11) -0.0310(11)
F2 0.108(2) 0.137(3) 0.0514(15) -0.0103(16) -0.0374(15) -0.030(2)
F3 0.0609(15) 0.0655(16) 0.139(2) -0.0665(16) 0.0379(15) -0.0170(12)
F4 0.0712(14) 0.0407(11) 0.0525(12) -0.0240(9) -0.0019(10) 0.0052(10)
F5 0.0522(12) 0.0428(11) 0.0647(13) 0.0167(10) -0.0037(10) -0.0231(10)
F6 0.0614(14) 0.0330(11) 0.0865(16) 0.0086(10) -0.0363(12) 0.0096(10)
O1 0.0545(15) 0.0347(13) 0.0605(16) 0.0025(11) 0.0143(12) 0.0205(11)
O2 0.0704(18) 0.0506(15) 0.0559(16) 0.0118(12) -0.0371(14) -0.0021(13)
O3 0.0423(14) 0.0437(14) 0.0772(18) -0.0003(12) 0.0202(13) -0.0075(11)
O4 0.0381(13) 0.0286(11) 0.0633(15) 0.0102(10) -0.0089(11) 0.0037(9)
O5 0.0323(12) 0.0440(14) 0.0656(16) -0.0062(11) 0.0171(11) -0.0103(10)
O6 0.0524(14) 0.0377(13) 0.0447(13) -0.0186(10) 0.0077(11) -0.0057(11)
O7 0.0434(14) 0.0399(13) 0.0518(14) -0.0060(11) -0.0026(11) -0.0020(10)
O8 0.0301(10) 0.0174(9) 0.0213(9) -0.0009(7) -0.0042(8) 0.0051(7)
N1 0.0151(10) 0.0119(9) 0.0138(10) 0.0005(7) -0.0003(8) -0.0008(7)
N2 0.0139(10) 0.0122(9) 0.0133(9) 0.0013(7) -0.0003(7) 0.0001(7)
N3 0.0146(10) 0.0109(9) 0.0166(10) -0.0005(7) -0.0010(8) 0.0029(7)
N4 0.0124(9) 0.0124(9) 0.0153(10) -0.0003(7) 0.0010(7) 0.0013(7)
N5 0.0279(12) 0.0214(11) 0.0255(12) 0.0037(9) -0.0032(9) 0.0035(9)
C1 0.0179(12) 0.0124(11) 0.0131(11) -0.0019(9) -0.0003(9) 0.0001(9)
C2 0.0181(12) 0.0136(11) 0.0156(11) -0.0018(9) -0.0005(9) -0.0001(9)
C3 0.0223(13) 0.0177(12) 0.0148(12) -0.0014(9) 0.0018(10) 0.0004(10)
C4 0.0180(12) 0.0187(12) 0.0181(12) 0.0038(9) 0.0032(10) -0.0011(9)
C5 0.0189(12) 0.0144(11) 0.0190(12) 0.0026(9) 0.0020(9) -0.0041(9)
C6 0.0172(12) 0.0125(11) 0.0173(12) 0.0031(9) -0.0022(9) -0.0014(9)
C7 0.0161(12) 0.0134(11) 0.0172(12) 0.0042(9) 0.0010(9) -0.0019(9)
C8 0.0217(13) 0.0131(11) 0.0228(13) -0.0006(10) -0.0003(10) -0.0020(9)
C9 0.0261(14) 0.0123(12) 0.0249(13) -0.0013(10) -0.0027(10) -0.0004(10)
C10 0.0247(13) 0.0139(11) 0.0167(12) -0.0018(9) -0.0001(10) 0.0026(9)
C11 0.0180(12) 0.0132(11) 0.0146(11) -0.0016(9) -0.0006(9) 0.0037(9)
C12 0.0197(12) 0.0152(11) 0.0106(11) -0.0007(9) 0.0017(9) 0.0010(9)
C13 0.0193(13) 0.0192(12) 0.0206(12) 0.0000(10) 0.0050(10) -0.0011(10)
C14 0.0314(15) 0.0164(12) 0.0206(13) -0.0013(10) 0.0034(11) 0.0008(10)
C15 0.0322(15) 0.0200(13) 0.0232(13) -0.0021(10) 0.0005(11) 0.0076(11)
C16 0.0196(13) 0.0282(14) 0.0323(15) -0.0009(12) -0.0032(11) 0.0057(11)
C17 0.0209(13) 0.0205(13) 0.0263(14) -0.0002(10) -0.0028(10) -0.0035(10)
C18 0.0183(12) 0.0167(11) 0.0134(11) -0.0002(9) -0.0004(9) -0.0041(9)
C19 0.0201(13) 0.0223(13) 0.0187(12) -0.0009(10) 0.0010(10) 0.0019(10)
C20 0.0300(15) 0.0274(14) 0.0169(13) -0.0051(10) 0.0034(11) 0.0040(11)
C21 0.0318(15) 0.0299(14) 0.0154(12) -0.0005(11) -0.0024(11) -0.0010(11)
C22 0.0277(14) 0.0230(13) 0.0220(13) 0.0024(10) -0.0036(11) 0.0022(11)
C23 0.0232(13) 0.0180(12) 0.0209(13) -0.0026(10) -0.0003(10) 0.0020(10)
C24 0.0256(13) 0.0145(12) 0.0152(12) -0.0025(9) 0.0001(10) 0.0059(10)
C25 0.0264(14) 0.0167(12) 0.0202(13) -0.0021(10) 0.0002(10) 0.0063(10)
C26 0.0384(16) 0.0243(14) 0.0218(13) -0.0045(11) -0.0093(12) 0.0083(12)
C27 0.0505(19) 0.0357(16) 0.0140(13) -0.0023(11) -0.0021(12) 0.0098(14)
C28 0.0466(19) 0.0463(19) 0.0184(14) 0.0022(13) 0.0100(13) 0.0029(15)
C29 0.0293(15) 0.0314(15) 0.0203(13) -0.0004(11) 0.0019(11) 0.0007(12)
C30 0.0182(12) 0.0152(11) 0.0191(12) -0.0002(9) 0.0020(9) 0.0020(9)
C31 0.0336(16) 0.0300(15) 0.0215(13) -0.0085(11) -0.0040(11) 0.0138(12)
C32 0.0437(18) 0.0340(16) 0.0321(16) -0.0143(13) -0.0045(13) 0.0202(14)
C33 0.0261(15) 0.0313(15) 0.0309(15) -0.0006(12) -0.0034(12) 0.0122(12)
C34 0.0215(13) 0.0301(14) 0.0234(13) -0.0006(11) -0.0041(10) 0.0046(11)
C35 0.0234(13) 0.0193(12) 0.0215(13) -0.0036(10) 0.0015(10) 0.0013(10)
C36 0.0240(14) 0.0249(14) 0.0201(13) 0.0015(10) 0.0062(10) -0.0052(11)
C37 0.0308(16) 0.0389(17) 0.0364(17) 0.0024(13) 0.0140(13) 0.0043(13)
C38 0.0371(17) 0.053(2) 0.0203(14) 0.0045(13) 0.0055(12) -0.0041(14)
C39 0.0453(19) 0.0375(18) 0.0417(18) -0.0044(14) 0.0227(15) -0.0193(15)
C40 0.0400(17) 0.0172(13) 0.0316(15) -0.0098(11) 0.0018(12) -0.0056(12)
C41 0.051(2) 0.0265(16) 0.067(2) -0.0245(16) 0.0175(17) -0.0223(15)
C42 0.057(2) 0.0182(14) 0.0461(19) -0.0088(13) 0.0131(16) 0.0003(13)
C43 0.066(2) 0.0380(19) 0.047(2) -0.0160(16) -0.0214(18) -0.0126(17)
C44 0.0150(11) 0.0142(11) 0.0149(11) 0.0006(9) 0.0001(9) 0.0018(9)
C45 0.0151(12) 0.0152(11) 0.0172(12) -0.0005(9) -0.0009(9) -0.0012(9)
C46 0.0139(12) 0.0201(12) 0.0199(12) 0.0003(10) -0.0033(9) 0.0015(9)
C47 0.0185(12) 0.0188(12) 0.0151(12) 0.0010(9) 0.0019(9) 0.0046(10)
C48 0.0178(12) 0.0130(11) 0.0219(12) -0.0004(9) 0.0018(10) 0.0042(9)
C49 0.0203(12) 0.0119(11) 0.0169(12) -0.0021(9) 0.0018(9) 0.0008(9)
C50 0.0166(12) 0.0151(11) 0.0179(12) -0.0001(9) 0.0018(9) 0.0014(9)
C51 0.0182(12) 0.0111(11) 0.0243(13) -0.0005(9) 0.0025(10) 0.0019(9)
C52 0.0179(12) 0.0142(12) 0.0232(13) -0.0016(9) 0.0033(10) -0.0028(9)
C53 0.0129(12) 0.0193(12) 0.0217(12) 0.0003(10) 0.0007(9) 0.0004(9)
C54 0.0114(11) 0.0161(12) 0.0178(12) -0.0011(9) 0.0019(9) 0.0011(9)
C55 0.0151(12) 0.0189(12) 0.0238(13) 0.0036(10) -0.0027(10) 0.0019(9)
C56 0.0266(14) 0.0244(14) 0.0257(14) 0.0005(11) 0.0009(11) -0.0001(11)
C57 0.0305(16) 0.0343(16) 0.0321(16) 0.0085(13) 0.0066(12) 0.0034(12)
C58 0.0213(14) 0.0355(16) 0.0454(18) 0.0176(14) 0.0022(13) -0.0019(12)
C59 0.0259(15) 0.0222(14) 0.0497(18) 0.0068(13) -0.0038(13) -0.0048(11)
C60 0.0236(14) 0.0203(13) 0.0319(15) -0.0011(11) -0.0010(11) -0.0017(10)
C61 0.0370(16) 0.0134(12) 0.0223(13) -0.0012(10) -0.0038(11) 0.0044(11)
C62 0.050(2) 0.0291(15) 0.0298(16) 0.0039(12) -0.0164(14) -0.0130(14)
C63 0.096(3) 0.0333(18) 0.039(2) 0.0042(15) -0.036(2) -0.0157(19)
C64 0.130(4) 0.0245(17) 0.0265(18) -0.0049(14) -0.020(2) 0.015(2)
C65 0.103(3) 0.0350(19) 0.0308(18) 0.0090(14) 0.024(2) 0.035(2)
C66 0.051(2) 0.0287(16) 0.0321(16) 0.0075(12) 0.0116(14) 0.0184(14)
C67 0.0165(12) 0.0155(12) 0.0279(14) 0.0005(10) -0.0044(10) 0.0009(9)
C68 0.0186(13) 0.0268(14) 0.0405(16) 0.0007(12) -0.0032(12) -0.0022(11)
C69 0.0196(14) 0.0318(16) 0.061(2) -0.0064(15) -0.0100(14) -0.0053(12)
C70 0.0354(18) 0.0358(17) 0.060(2) -0.0115(16) -0.0258(16) -0.0007(14)
C71 0.057(2) 0.0380(18) 0.0336(17) 0.0019(14) -0.0195(16) -0.0067(16)
C72 0.0321(16) 0.0287(15) 0.0289(15) 0.0011(12) -0.0077(12) -0.0086(12)
C73 0.0196(13) 0.0172(12) 0.0242(13) -0.0024(10) 0.0055(10) -0.0016(10)
C74 0.0275(15) 0.0302(15) 0.0247(14) 0.0012(11) 0.0035(11) 0.0054(11)
C75 0.048(2) 0.0442(19) 0.0239(15) -0.0016(13) 0.0109(13) 0.0008(15)
C76 0.045(2) 0.0409(18) 0.0385(18) -0.0109(14) 0.0246(15) -0.0010(15)
C77 0.0340(17) 0.0302(16) 0.055(2) -0.0068(14) 0.0199(15) 0.0060(13)
C78 0.0260(15) 0.0236(14) 0.0375(16) 0.0013(12) 0.0094(12) 0.0040(11)
C79 0.0167(12) 0.0217(13) 0.0248(13) -0.0008(10) -0.0001(10) 0.0062(10)
C80 0.0249(15) 0.0367(16) 0.0315(15) -0.0065(12) 0.0016(12) 0.0110(12)
C81 0.0160(13) 0.0328(15) 0.0429(17) -0.0043(13) -0.0002(12) 0.0073(11)
C82 0.0309(15) 0.0248(14) 0.0344(16) 0.0031(12) 0.0000(12) 0.0119(12)
C83 0.0163(12) 0.0143(12) 0.0352(15) -0.0040(10) 0.0017(10) -0.0015(9)
C84 0.0370(17) 0.0282(15) 0.0343(16) -0.0076(12) 0.0007(13) -0.0082(12)
C85 0.0301(15) 0.0156(13) 0.0465(18) 0.0016(12) -0.0010(13) -0.0056(11)
C86 0.0177(14) 0.0241(14) 0.059(2) -0.0079(13) 0.0049(13) -0.0055(11)
C87 0.0218(13) 0.0226(13) 0.0197(13) -0.0031(10) -0.0011(10) 0.0034(10)
C88 0.0355(17) 0.0321(17) 0.054(2) 0.0040(14) -0.0178(15) 0.0025(13)
C89 0.0403(18) 0.0284(16) 0.0471(19) 0.0177(14) -0.0009(15) 0.0027(13)
C90 0.0329(18) 0.054(2) 0.046(2) -0.0167(16) 0.0057(15) -0.0070(15)
C91 0.0373(17) 0.0221(14) 0.0426(18) 0.0012(12) -0.0112(14) 0.0004(12)
C92 0.068(3) 0.070(3) 0.054(2) -0.005(2) -0.006(2) 0.017(2)
C93 0.059(2) 0.057(2) 0.055(2) 0.0021(19) 0.0032(19) -0.0116(19)
C94 0.048(2) 0.0342(18) 0.055(2) -0.0023(15) -0.0065(17) 0.0053(15)
C95 0.054(2) 0.051(2) 0.055(2) 0.0090(18) 0.0018(18) 0.0070(18)
C96 0.056(4) 0.060(5) 0.024(3) 0.016(3) -0.002(3) 0.005(4)
C97 0.021(7) 0.053(5) 0.040(4) 0.006(3) -0.008(5) 0.001(5)
O98 0.041(6) 0.035(3) 0.061(4) 0.015(3) -0.004(5) 0.006(5)
C99 0.047(11) 0.048(6) 0.038(5) 0.005(4) 0.005(7) -0.011(8)
C100 0.029(7) 0.100(8) 0.075(7) 0.041(6) -0.014(6) -0.011(7)

loop_
_atom_type_symbol
_atom_type_description
_atom_type_scat_dispersion_real
_atom_type_scat_dispersion_imag
_atom_type_scat_source
C C 0.0033 0.0016 'International Tables Vol C Tables 4.2.6.8 and 6.1.1.4'
H H 0.0000 0.0000 'International Tables Vol C Tables 4.2.6.8 and 6.1.1.4'
Cu Cu 0.3201 1.2651 'International Tables Vol C Tables 4.2.6.8 and 6.1.1.4'
F F 0.0171 0.0103 'International Tables Vol C Tables 4.2.6.8 and 6.1.1.4'
N N 0.0061 0.0033 'International Tables Vol C Tables 4.2.6.8 and 6.1.1.4'
O O 0.0106 0.0060 'International Tables Vol C Tables 4.2.6.8 and 6.1.1.4'
P P 0.1023 0.0942 'International Tables Vol C Tables 4.2.6.8 and 6.1.1.4'
S S 0.1246 0.1234 'International Tables Vol C Tables 4.2.6.8 and 6.1.1.4'
Cl Cl 0.1484 0.1585 'International Tables Vol C Tables 4.2.6.8 and 6.1.1.4'

loop_
_geom_angle_atom_site_label_1
_geom_angle_atom_site_label_2
_geom_angle_atom_site_label_3
_geom_angle
O8 Cu1 C1 101.03(8)
O8 Cu1 P4 102.84(5)
C1 Cu1 P4 141.51(6)
O8 Cu1 P1 99.90(5)
C1 Cu1 P1 87.20(6)
P4 Cu1 P1 117.50(3)
O8 Cu1 Cu2 141.10(5)
C1 Cu1 Cu2 56.55(6)
P4 Cu1 Cu2 86.38(2)
P1 Cu1 Cu2 109.15(2)
C44 Cu2 C1 124.67(9)
C44 Cu2 P2 147.03(7)
C1 Cu2 P2 85.04(6)
C44 Cu2 P3 86.42(7)
C1 Cu2 P3 98.39(6)
P2 Cu2 P3 104.54(2)
C44 Cu2 Cu1 90.04(7)
C1 Cu2 Cu1 53.47(6)
P2 Cu2 Cu1 99.19(2)
P3 Cu2 Cu1 141.28(2)
O2 S1 O1 115.56(17)
O2 S1 O3 114.74(17)
O1 S1 O3 114.97(15)
O2 S1 C90 102.79(17)
O1 S1 C90 103.06(16)
O3 S1 C90 103.17(16)
O4 S2 O5 115.90(15)
O4 S2 O6 114.26(15)
O5 S2 O6 115.68(14)
O4 S2 C91 102.51(13)
O5 S2 C91 102.89(15)
O6 S2 C91 102.82(14)
C12 P1 C2 104.59(11)
C12 P1 C18 101.74(11)
C2 P1 C18 101.89(11)
C12 P1 Cu1 121.75(8)
C2 P1 Cu1 96.47(8)
C18 P1 Cu1 126.19(8)
C24 P2 C11 104.94(11)
C24 P2 C30 103.80(11)
C11 P2 C30 97.26(11)
C24 P2 Cu2 117.53(8)
C11 P2 Cu2 93.96(8)
C30 P2 Cu2 132.45(8)
C55 P3 C61 105.03(12)
C55 P3 C45 105.72(11)
C61 P3 C45 99.82(11)
C55 P3 Cu2 119.04(8)
C61 P3 Cu2 127.07(10)
C45 P3 Cu2 95.21(8)
C67 P4 C73 102.59(12)
C67 P4 C54 101.16(11)
C73 P4 C54 102.01(11)
C67 P4 Cu1 113.46(9)
C73 P4 Cu1 124.60(8)
C54 P4 Cu1 110.10(8)
C94 O7 C93 111.9(3)
C87 O8 Cu1 136.15(17)
C1 N1 C6 113.69(19)
C1 N1 C2 126.98(19)
C6 N1 C2 119.20(19)
C1 N2 C11 127.1(2)
C1 N2 C7 113.65(19)
C11 N2 C7 119.15(19)
C44 N3 C45 125.8(2)
C44 N3 C49 113.58(19)
C45 N3 C49 120.62(19)
C44 N4 C50 113.38(19)
C44 N4 C54 126.89(19)
C50 N4 C54 119.59(19)
C87 N5 C88 121.7(2)
C87 N5 C89 122.2(2)
C88 N5 C89 116.2(2)
N2 C1 N1 101.22(18)
N2 C1 Cu1 141.53(17)
N1 C1 Cu1 108.24(15)
N2 C1 Cu2 102.63(14)
N1 C1 Cu2 139.22(16)
Cu1 C1 Cu2 69.98(7)
C3 C2 N1 118.4(2)
C3 C2 P1 125.83(18)
N1 C2 P1 115.54(17)
C2 C3 C4 123.9(2)
C2 C3 H3 118.1
C4 C3 H3 118.1
C5 C4 C3 116.9(2)
C5 C4 C36 123.9(2)
C3 C4 C36 119.2(2)
C4 C5 C6 120.4(2)
C4 C5 H5 119.8
C6 C5 H5 119.8
C7 C6 N1 105.7(2)
C7 C6 C5 133.2(2)
N1 C6 C5 121.1(2)
C6 C7 N2 105.7(2)
C6 C7 C8 133.2(2)
N2 C7 C8 121.1(2)
C9 C8 C7 119.9(2)
C9 C8 H8 120.1
C7 C8 H8 120.1
C8 C9 C10 117.2(2)
C8 C9 C40 123.9(2)
C10 C9 C40 118.7(2)
C11 C10 C9 124.1(2)
C11 C10 H10 118.0
C9 C10 H10 118.0
C10 C11 N2 118.4(2)
C10 C11 P2 126.68(19)
N2 C11 P2 114.96(16)
C17 C12 C13 118.9(2)
C17 C12 P1 124.63(19)
C13 C12 P1 116.15(18)
C14 C13 C12 120.4(2)
C14 C13 H13 119.8
C12 C13 H13 119.8
C15 C14 C13 120.0(2)
C15 C14 H14 120.0
C13 C14 H14 120.0
C16 C15 C14 119.9(2)
C16 C15 H15 120.0
C14 C15 H15 120.0
C15 C16 C17 120.4(2)
C15 C16 H16 119.8
C17 C16 H16 119.8
C12 C17 C16 120.3(2)
C12 C17 H17 119.9
C16 C17 H17 119.9
C19 C18 C23 119.3(2)
C19 C18 P1 122.59(18)
C23 C18 P1 118.11(18)
C20 C19 C18 119.9(2)
C20 C19 H19 120.0
C18 C19 H19 120.0
C19 C20 C21 120.4(2)
C19 C20 H20 119.8
C21 C20 H20 119.8
C22 C21 C20 120.1(2)
C22 C21 H21 120.0
C20 C21 H21 120.0
C23 C22 C21 119.8(2)
C23 C22 H22 120.1
C21 C22 H22 120.1
C22 C23 C18 120.4(2)
C22 C23 H23 119.8
C18 C23 H23 119.8
C25 C24 C29 119.0(2)
C25 C24 P2 124.85(19)
C29 C24 P2 115.86(19)
C26 C25 C24 120.5(3)
C26 C25 H25 119.8
C24 C25 H25 119.8
C27 C26 C25 119.9(3)
C27 C26 H26 120.1
C25 C26 H26 120.1
C28 C27 C26 120.4(3)
C28 C27 H27 119.8
C26 C27 H27 119.8
C27 C28 C29 120.4(3)
C27 C28 H28 119.8
C29 C28 H28 119.8
C28 C29 C24 119.8(3)
C28 C29 H29 120.1
C24 C29 H29 120.1
C35 C30 C31 118.9(2)
C35 C30 P2 118.02(18)
C31 C30 P2 122.36(19)
C32 C31 C30 119.9(3)
C32 C31 H31 120.1
C30 C31 H31 120.1
C33 C32 C31 121.1(3)
C33 C32 H32 119.5
C31 C32 H32 119.5
C34 C33 C32 119.1(2)
C34 C33 H33 120.5
C32 C33 H33 120.5
C33 C34 C35 120.1(2)
C33 C34 H34 120.0
C35 C34 H34 120.0
C30 C35 C34 121.0(2)
C30 C35 H35 119.5
C34 C35 H35 119.5
C4 C36 C39 111.6(2)
C4 C36 C38 109.9(2)
C39 C36 C38 109.2(2)
C4 C36 C37 108.9(2)
C39 C36 C37 108.1(2)
C38 C36 C37 109.1(2)
C36 C37 H37A 109.5
C36 C37 H37B 109.5
H37A C37 H37B 109.5
C36 C37 H37C 109.5
H37A C37 H37C 109.5
H37B C37 H37C 109.5
C36 C38 H38A 109.5
C36 C38 H38B 109.5
H38A C38 H38B 109.5
C36 C38 H38C 109.5
H38A C38 H38C 109.5
H38B C38 H38C 109.5
C36 C39 H39A 109.5
C36 C39 H39B 109.5
H39A C39 H39B 109.5
C36 C39 H39C 109.5
H39A C39 H39C 109.5
H39B C39 H39C 109.5
C41 C40 C42 109.1(2)
C41 C40 C9 111.2(2)
C42 C40 C9 110.3(2)
C41 C40 C43 109.8(3)
C42 C40 C43 108.3(3)
C9 C40 C43 108.0(2)
C40 C41 H41A 109.5
C40 C41 H41B 109.5
H41A C41 H41B 109.5
C40 C41 H41C 109.5
H41A C41 H41C 109.5
H41B C41 H41C 109.5
C40 C42 H42A 109.5
C40 C42 H42B 109.5
H42A C42 H42B 109.5
C40 C42 H42C 109.5
H42A C42 H42C 109.5
H42B C42 H42C 109.5
C40 C43 H43A 109.5
C40 C43 H43B 109.5
H43A C43 H43B 109.5
C40 C43 H43C 109.5
H43A C43 H43C 109.5
H43B C43 H43C 109.5
N4 C44 N3 101.96(19)
N4 C44 Cu2 140.57(17)
N3 C44 Cu2 117.31(16)
C46 C45 N3 118.2(2)
C46 C45 P3 127.99(18)
N3 C45 P3 113.68(16)
C45 C46 C47 123.2(2)
C45 C46 H46 118.4
C47 C46 H46 118.4
C48 C47 C46 117.4(2)
C48 C47 C79 119.9(2)
C46 C47 C79 122.7(2)
C47 C48 C49 120.7(2)
C47 C48 H48 119.7
C49 C48 H48 119.7
C50 C49 N3 105.4(2)
C50 C49 C48 134.7(2)
N3 C49 C48 119.7(2)
C49 C50 N4 105.65(19)
C49 C50 C51 133.1(2)
N4 C50 C51 121.2(2)
C52 C51 C50 120.0(2)
C52 C51 H51 120.0
C50 C51 H51 120.0
C51 C52 C53 117.1(2)
C51 C52 C83 122.3(2)
C53 C52 C83 120.4(2)
C54 C53 C52 124.3(2)
C54 C53 H53 117.9
C52 C53 H53 117.9
C53 C54 N4 117.7(2)
C53 C54 P4 125.17(18)
N4 C54 P4 116.98(16)
C56 C55 C60 118.5(2)
C56 C55 P3 122.6(2)
C60 C55 P3 118.3(2)
C57 C56 C55 120.7(3)
C57 C56 H56 119.6
C55 C56 H56 119.6
C58 C57 C56 120.1(3)
C58 C57 H57 120.0
C56 C57 H57 120.0
C57 C58 C59 120.1(3)
C57 C58 H58 120.0
C59 C58 H58 120.0
C58 C59 C60 120.0(3)
C58 C59 H59 120.0
C60 C59 H59 120.0
C59 C60 C55 120.7(3)
C59 C60 H60 119.7
C55 C60 H60 119.7
C66 C61 C62 119.2(3)
C66 C61 P3 117.4(2)
C62 C61 P3 123.4(2)
C63 C62 C61 120.6(3)
C63 C62 H62 119.7
C61 C62 H62 119.7
C64 C63 C62 119.9(4)
C64 C63 H63 120.1
C62 C63 H63 120.1
C63 C64 C65 120.8(3)
C63 C64 H64 119.6
C65 C64 H64 119.6
C64 C65 C66 119.5(4)
C64 C65 H65 120.2
C66 C65 H65 120.2
C61 C66 C65 120.0(3)
C61 C66 H66 120.0
C65 C66 H66 120.0
C72 C67 C68 119.1(2)
C72 C67 P4 118.4(2)
C68 C67 P4 122.5(2)
C69 C68 C67 120.3(3)
C69 C68 H68 119.9
C67 C68 H68 119.9
C70 C69 C68 120.0(3)
C70 C69 H69 120.0
C68 C69 H69 120.0
C71 C70 C69 120.6(3)
C71 C70 H70 119.7
C69 C70 H70 119.7
C70 C71 C72 119.9(3)
C70 C71 H71 120.0
C72 C71 H71 120.0
C67 C72 C71 120.1(3)
C67 C72 H72 120.0
C71 C72 H72 120.0
C74 C73 C78 119.0(2)
C74 C73 P4 122.0(2)
C78 C73 P4 119.0(2)
C73 C74 C75 120.8(3)
C73 C74 H74 119.6
C75 C74 H74 119.6
C76 C75 C74 119.8(3)
C76 C75 H75 120.1
C74 C75 H75 120.1
C77 C76 C75 120.1(3)
C77 C76 H76 119.9
C75 C76 H76 119.9
C76 C77 C78 120.3(3)
C76 C77 H77 119.8
C78 C77 H77 119.8
C73 C78 C77 120.0(3)
C73 C78 H78 120.0
C77 C78 H78 120.0
C82 C79 C81 109.4(2)
C82 C79 C80 108.6(2)
C81 C79 C80 108.1(2)
C82 C79 C47 110.2(2)
C81 C79 C47 111.5(2)
C80 C79 C47 109.0(2)
C79 C80 H80A 109.5
C79 C80 H80B 109.5
H80A C80 H80B 109.5
C79 C80 H80C 109.5
H80A C80 H80C 109.5
H80B C80 H80C 109.5
C79 C81 H81A 109.5
C79 C81 H81B 109.5
H81A C81 H81B 109.5
C79 C81 H81C 109.5
H81A C81 H81C 109.5
H81B C81 H81C 109.5
C79 C82 H82A 109.5
C79 C82 H82B 109.5
H82A C82 H82B 109.5
C79 C82 H82C 109.5
H82A C82 H82C 109.5
H82B C82 H82C 109.5
C86 C83 C52 111.5(2)
C86 C83 C85 108.5(2)
C52 C83 C85 111.3(2)
C86 C83 C84 108.8(2)
C52 C83 C84 107.9(2)
C85 C83 C84 108.7(2)
C83 C84 H84A 109.5
C83 C84 H84B 109.5
H84A C84 H84B 109.5
C83 C84 H84C 109.5
H84A C84 H84C 109.5
H84B C84 H84C 109.5
C83 C85 H85A 109.5
C83 C85 H85B 109.5
H85A C85 H85B 109.5
C83 C85 H85C 109.5
H85A C85 H85C 109.5
H85B C85 H85C 109.5
C83 C86 H86A 109.5
C83 C86 H86B 109.5
H86A C86 H86B 109.5
C83 C86 H86C 109.5
H86A C86 H86C 109.5
H86B C86 H86C 109.5
O8 C87 N5 124.0(2)
O8 C87 H87 118.0
N5 C87 H87 118.0
N5 C88 H88A 109.5
N5 C88 H88B 109.5
H88A C88 H88B 109.5
N5 C88 H88C 109.5
H88A C88 H88C 109.5
H88B C88 H88C 109.5
N5 C89 H89A 109.5
N5 C89 H89B 109.5
H89A C89 H89B 109.5
N5 C89 H89C 109.5
H89A C89 H89C 109.5
H89B C89 H89C 109.5
F3 C90 F1 107.7(3)
F3 C90 F2 106.3(3)
F1 C90 F2 106.3(3)
F3 C90 S1 113.3(2)
F1 C90 S1 112.7(2)
F2 C90 S1 110.1(3)
F4 C91 F6 107.0(3)
F4 C91 F5 108.0(2)
F6 C91 F5 107.9(3)
F4 C91 S2 111.4(2)
F6 C91 S2 111.5(2)
F5 C91 S2 110.8(2)
C93 C92 H92A 109.5
C93 C92 H92B 109.5
H92A C92 H92B 109.5
C93 C92 H92C 109.5
H92A C92 H92C 109.5
H92B C92 H92C 109.5
O7 C93 C92 110.1(3)
O7 C93 H93A 109.6
C92 C93 H93A 109.6
O7 C93 H93B 109.6
C92 C93 H93B 109.6
H93A C93 H93B 108.1
O7 C94 C95 108.6(3)
O7 C94 H94A 110.0
C95 C94 H94A 110.0
O7 C94 H94B 110.0
C95 C94 H94B 110.0
H94A C94 H94B 108.3
C94 C95 H95A 109.5
C94 C95 H95B 109.5
H95A C95 H95B 109.5
C94 C95 H95C 109.5
H95A C95 H95C 109.5
H95B C95 H95C 109.5
C97 C96 H96A 109.5
C97 C96 H96B 109.5
H96A C96 H96B 109.5
C97 C96 H96C 109.5
H96A C96 H96C 109.5
H96B C96 H96C 109.5
O98 C97 C96 106.0(8)
O98 C97 H97A 110.5
C96 C97 H97A 110.5
O98 C97 H97B 110.5
C96 C97 H97B 110.5
H97A C97 H97B 108.7
C99 O98 C97 112.4(8)
O98 C99 C100 109.7(11)
O98 C99 H99A 109.7
C100 C99 H99A 109.7
O98 C99 H99B 109.7
C100 C99 H99B 109.7
H99A C99 H99B 108.2
C99 C100 H10A 109.5
C99 C100 H10B 109.5
H10A C100 H10B 109.5
C99 C100 H10C 109.5
H10A C100 H10C 109.5
H10B C100 H10C 109.5

loop_
_geom_bond_atom_site_label_1
_geom_bond_atom_site_label_2
_geom_bond_distance
Cu1 O8 2.1510(17)
Cu1 C1 2.154(2)
Cu1 P4 2.2873(7)
Cu1 P1 2.3049(7)
Cu1 Cu2 2.5182(5)
Cu2 C44 1.954(2)
Cu2 C1 2.236(2)
Cu2 P2 2.2889(7)
Cu2 P3 2.4006(7)
S1 O2 1.416(2)
S1 O1 1.428(2)
S1 O3 1.428(2)
S1 C90 1.812(3)
S2 O4 1.435(2)
S2 O5 1.436(2)
S2 O6 1.445(2)
S2 C91 1.816(3)
P1 C12 1.820(2)
P1 C2 1.827(2)
P1 C18 1.830(2)
P2 C24 1.823(2)
P2 C11 1.831(2)
P2 C30 1.839(2)
P3 C55 1.821(3)
P3 C61 1.832(3)
P3 C45 1.835(2)
P4 C67 1.828(3)
P4 C73 1.835(3)
P4 C54 1.840(2)
F1 C90 1.317(4)
F2 C90 1.354(4)
F3 C90 1.304(4)
F4 C91 1.323(4)
F5 C91 1.348(4)
F6 C91 1.337(3)
O7 C94 1.419(4)
O7 C93 1.433(4)
O8 C87 1.243(3)
N1 C1 1.390(3)
N1 C6 1.398(3)
N1 C2 1.404(3)
N2 C1 1.384(3)
N2 C11 1.400(3)
N2 C7 1.403(3)
N3 C44 1.380(3)
N3 C45 1.395(3)
N3 C49 1.398(3)
N4 C44 1.368(3)
N4 C50 1.405(3)
N4 C54 1.405(3)
N5 C87 1.315(3)
N5 C88 1.457(4)
N5 C89 1.464(3)
C2 C3 1.355(3)
C3 C4 1.436(3)
C3 H3 0.9500
C4 C5 1.368(3)
C4 C36 1.526(3)
C5 C6 1.409(3)
C5 H5 0.9500
C6 C7 1.386(3)
C7 C8 1.415(3)
C8 C9 1.370(4)
C8 H8 0.9500
C9 C10 1.429(4)
C9 C40 1.533(3)
C10 C11 1.354(3)
C10 H10 0.9500
C12 C17 1.389(3)
C12 C13 1.399(3)
C13 C14 1.389(3)
C13 H13 0.9500
C14 C15 1.382(4)
C14 H14 0.9500
C15 C16 1.381(4)
C15 H15 0.9500
C16 C17 1.389(4)
C16 H16 0.9500
C17 H17 0.9500
C18 C19 1.394(3)
C18 C23 1.398(3)
C19 C20 1.384(3)
C19 H19 0.9500
C20 C21 1.387(4)
C20 H20 0.9500
C21 C22 1.385(4)
C21 H21 0.9500
C22 C23 1.385(4)
C22 H22 0.9500
C23 H23 0.9500
C24 C25 1.396(4)
C24 C29 1.405(4)
C25 C26 1.389(4)
C25 H25 0.9500
C26 C27 1.384(4)
C26 H26 0.9500
C27 C28 1.380(4)
C27 H27 0.9500
C28 C29 1.390(4)
C28 H28 0.9500
C29 H29 0.9500
C30 C35 1.382(3)
C30 C31 1.392(3)
C31 C32 1.388(4)
C31 H31 0.9500
C32 C33 1.383(4)
C32 H32 0.9500
C33 C34 1.383(4)
C33 H33 0.9500
C34 C35 1.391(4)
C34 H34 0.9500
C35 H35 0.9500
C36 C39 1.530(4)
C36 C38 1.533(4)
C36 C37 1.537(4)
C37 H37A 0.9800
C37 H37B 0.9800
C37 H37C 0.9800
C38 H38A 0.9800
C38 H38B 0.9800
C38 H38C 0.9800
C39 H39A 0.9800
C39 H39B 0.9800
C39 H39C 0.9800
C40 C41 1.528(4)
C40 C42 1.532(4)
C40 C43 1.536(4)
C41 H41A 0.9800
C41 H41B 0.9800
C41 H41C 0.9800
C42 H42A 0.9800
C42 H42B 0.9800
C42 H42C 0.9800
C43 H43A 0.9800
C43 H43B 0.9800
C43 H43C 0.9800
C45 C46 1.358(3)
C46 C47 1.434(3)
C46 H46 0.9500
C47 C48 1.371(3)
C47 C79 1.538(3)
C48 C49 1.409(3)
C48 H48 0.9500
C49 C50 1.385(3)
C50 C51 1.406(3)
C51 C52 1.370(3)
C51 H51 0.9500
C52 C53 1.438(3)
C52 C83 1.533(3)
C53 C54 1.356(3)
C53 H53 0.9500
C55 C56 1.393(4)
C55 C60 1.398(3)
C56 C57 1.388(4)
C56 H56 0.9500
C57 C58 1.382(4)
C57 H57 0.9500
C58 C59 1.382(4)
C58 H58 0.9500
C59 C60 1.388(4)
C59 H59 0.9500
C60 H60 0.9500
C61 C66 1.389(4)
C61 C62 1.389(4)
C62 C63 1.387(4)
C62 H62 0.9500
C63 C64 1.372(6)
C63 H63 0.9500
C64 C65 1.379(6)
C64 H64 0.9500
C65 C66 1.405(5)
C65 H65 0.9500
C66 H66 0.9500
C67 C72 1.383(4)
C67 C68 1.400(4)
C68 C69 1.381(4)
C68 H68 0.9500
C69 C70 1.378(5)
C69 H69 0.9500
C70 C71 1.370(5)
C70 H70 0.9500
C71 C72 1.399(4)
C71 H71 0.9500
C72 H72 0.9500
C73 C74 1.381(4)
C73 C78 1.395(4)
C74 C75 1.391(4)
C74 H74 0.9500
C75 C76 1.380(5)
C75 H75 0.9500
C76 C77 1.372(5)
C76 H76 0.9500
C77 C78 1.395(4)
C77 H77 0.9500
C78 H78 0.9500
C79 C82 1.531(4)
C79 C81 1.535(4)
C79 C80 1.536(4)
C80 H80A 0.9800
C80 H80B 0.9800
C80 H80C 0.9800
C81 H81A 0.9800
C81 H81B 0.9800
C81 H81C 0.9800
C82 H82A 0.9800
C82 H82B 0.9800
C82 H82C 0.9800
C83 C86 1.533(4)
C83 C85 1.534(4)
C83 C84 1.539(4)
C84 H84A 0.9800
C84 H84B 0.9800
C84 H84C 0.9800
C85 H85A 0.9800
C85 H85B 0.9800
C85 H85C 0.9800
C86 H86A 0.9800
C86 H86B 0.9800
C86 H86C 0.9800
C87 H87 0.9500
C88 H88A 0.9800
C88 H88B 0.9800
C88 H88C 0.9800
C89 H89A 0.9800
C89 H89B 0.9800
C89 H89C 0.9800
C92 C93 1.469(5)
C92 H92A 0.9800
C92 H92B 0.9800
C92 H92C 0.9800
C93 H93A 0.9900
C93 H93B 0.9900
C94 C95 1.511(5)
C94 H94A 0.9900
C94 H94B 0.9900
C95 H95A 0.9800
C95 H95B 0.9800
C95 H95C 0.9800
C96 C97 1.468(13)
C96 H96A 0.9800
C96 H96B 0.9800
C96 H96C 0.9800
C97 O98 1.435(10)
C97 H97A 0.9900
C97 H97B 0.9900
O98 C99 1.393(11)
C99 C100 1.499(15)
C99 H99A 0.9900
C99 H99B 0.9900
C100 H10A 0.9800
C100 H10B 0.9800
C100 H10C 0.9800

loop_
_geom_torsion_atom_site_label_1
_geom_torsion_atom_site_label_2
_geom_torsion_atom_site_label_3
_geom_torsion_atom_site_label_4
_geom_torsion
C11 N2 C1 N1 176.6(2)
C7 N2 C1 N1 0.5(2)
C11 N2 C1 Cu1 -43.7(4)
C7 N2 C1 Cu1 140.2(2)
C11 N2 C1 Cu2 30.0(3)
C7 N2 C1 Cu2 -146.14(15)
C6 N1 C1 N2 -0.8(2)
C2 N1 C1 N2 175.2(2)
C6 N1 C1 Cu1 -155.76(15)
C2 N1 C1 Cu1 20.2(3)
C6 N1 C1 Cu2 124.0(2)
C2 N1 C1 Cu2 -60.0(3)
C1 N1 C2 C3 -178.7(2)
C6 N1 C2 C3 -2.9(3)
C1 N1 C2 P1 -3.8(3)
C6 N1 C2 P1 172.02(16)
C12 P1 C2 C3 -73.5(2)
C18 P1 C2 C3 32.2(2)
Cu1 P1 C2 C3 161.3(2)
C12 P1 C2 N1 112.07(18)
C18 P1 C2 N1 -142.28(17)
Cu1 P1 C2 N1 -13.15(17)
N1 C2 C3 C4 -0.3(4)
P1 C2 C3 C4 -174.59(19)
C2 C3 C4 C5 2.3(4)
C2 C3 C4 C36 -177.2(2)
C3 C4 C5 C6 -1.1(3)
C36 C4 C5 C6 178.4(2)
C1 N1 C6 C7 0.8(3)
C2 N1 C6 C7 -175.5(2)
C1 N1 C6 C5 -179.6(2)
C2 N1 C6 C5 4.1(3)
C4 C5 C6 C7 177.4(3)
C4 C5 C6 N1 -2.0(3)
N1 C6 C7 N2 -0.4(2)
C5 C6 C7 N2 -179.9(2)
N1 C6 C7 C8 -178.7(2)
C5 C6 C7 C8 1.8(5)
C1 N2 C7 C6 -0.1(3)
C11 N2 C7 C6 -176.52(19)
C1 N2 C7 C8 178.4(2)
C11 N2 C7 C8 2.0(3)
C6 C7 C8 C9 179.5(3)
N2 C7 C8 C9 1.4(4)
C7 C8 C9 C10 -1.6(4)
C7 C8 C9 C40 -177.7(2)
C8 C9 C10 C11 -1.9(4)
C40 C9 C10 C11 174.5(2)
C9 C10 C11 N2 5.3(4)
C9 C10 C11 P2 -173.81(19)
C1 N2 C11 C10 178.9(2)
C7 N2 C11 C10 -5.2(3)
C1 N2 C11 P2 -1.9(3)
C7 N2 C11 P2 173.99(16)
C24 P2 C11 C10 33.3(2)
C30 P2 C11 C10 -73.2(2)
Cu2 P2 C11 C10 153.1(2)
C24 P2 C11 N2 -145.87(17)
C30 P2 C11 N2 107.70(18)
Cu2 P2 C11 N2 -26.00(17)
C2 P1 C12 C17 7.9(2)
C18 P1 C12 C17 -97.8(2)
Cu1 P1 C12 C17 115.3(2)
C2 P1 C12 C13 -178.49(17)
C18 P1 C12 C13 75.75(19)
Cu1 P1 C12 C13 -71.16(19)
C17 C12 C13 C14 -0.1(3)
P1 C12 C13 C14 -174.10(19)
C12 C13 C14 C15 -0.1(4)
C13 C14 C15 C16 0.5(4)
C14 C15 C16 C17 -0.5(4)
C13 C12 C17 C16 0.1(4)
P1 C12 C17 C16 173.50(19)
C15 C16 C17 C12 0.2(4)
C12 P1 C18 C19 13.9(2)
C2 P1 C18 C19 -93.9(2)
Cu1 P1 C18 C19 158.82(17)
C12 P1 C18 C23 -166.01(19)
C2 P1 C18 C23 86.1(2)
Cu1 P1 C18 C23 -21.1(2)
C23 C18 C19 C20 -1.5(4)
P1 C18 C19 C20 178.5(2)
C18 C19 C20 C21 1.2(4)
C19 C20 C21 C22 -0.3(4)
C20 C21 C22 C23 -0.1(4)
C21 C22 C23 C18 -0.3(4)
C19 C18 C23 C22 1.1(4)
P1 C18 C23 C22 -179.0(2)
C11 P2 C24 C25 25.0(2)
C30 P2 C24 C25 126.5(2)
Cu2 P2 C24 C25 -77.7(2)
C11 P2 C24 C29 -160.83(19)
C30 P2 C24 C29 -59.3(2)
Cu2 P2 C24 C29 96.48(19)
C29 C24 C25 C26 1.5(4)
P2 C24 C25 C26 175.54(19)
C24 C25 C26 C27 -0.1(4)
C25 C26 C27 C28 -1.3(4)
C26 C27 C28 C29 1.1(5)
C27 C28 C29 C24 0.3(4)
C25 C24 C29 C28 -1.7(4)
P2 C24 C29 C28 -176.2(2)
C24 P2 C30 C35 167.6(2)
C11 P2 C30 C35 -85.0(2)
Cu2 P2 C30 C35 17.2(3)
C24 P2 C30 C31 -22.1(3)
C11 P2 C30 C31 85.3(2)
Cu2 P2 C30 C31 -172.57(18)
C35 C30 C31 C32 0.7(4)
P2 C30 C31 C32 -169.5(2)
C30 C31 C32 C33 -0.3(5)
C31 C32 C33 C34 0.4(5)
C32 C33 C34 C35 -0.8(4)
C31 C30 C35 C34 -1.2(4)
P2 C30 C35 C34 169.4(2)
C33 C34 C35 C30 1.3(4)
C5 C4 C36 C39 4.9(4)
C3 C4 C36 C39 -175.7(2)
C5 C4 C36 C38 126.2(3)
C3 C4 C36 C38 -54.4(3)
C5 C4 C36 C37 -114.3(3)
C3 C4 C36 C37 65.1(3)
C8 C9 C40 C41 -1.0(4)
C10 C9 C40 C41 -177.0(3)
C8 C9 C40 C42 -122.2(3)
C10 C9 C40 C42 61.7(3)
C8 C9 C40 C43 119.6(3)
C10 C9 C40 C43 -56.5(3)
C50 N4 C44 N3 -2.6(2)
C54 N4 C44 N3 173.1(2)
C50 N4 C44 Cu2 -177.5(2)
C54 N4 C44 Cu2 -1.8(4)
C45 N3 C44 N4 -178.7(2)
C49 N3 C44 N4 1.6(2)
C45 N3 C44 Cu2 -2.4(3)
C49 N3 C44 Cu2 177.93(15)
C44 N3 C45 C46 175.6(2)
C49 N3 C45 C46 -4.7(3)
C44 N3 C45 P3 -8.2(3)
C49 N3 C45 P3 171.43(17)
C55 P3 C45 C46 -50.6(2)
C61 P3 C45 C46 58.2(2)
Cu2 P3 C45 C46 -172.7(2)
C55 P3 C45 N3 133.77(17)
C61 P3 C45 N3 -117.45(18)
Cu2 P3 C45 N3 11.62(17)
N3 C45 C46 C47 0.4(4)
P3 C45 C46 C47 -175.05(19)
C45 C46 C47 C48 3.4(4)
C45 C46 C47 C79 -174.6(2)
C46 C47 C48 C49 -3.1(3)
C79 C47 C48 C49 175.1(2)
C44 N3 C49 C50 -0.1(3)
C45 N3 C49 C50 -179.8(2)
C44 N3 C49 C48 -175.3(2)
C45 N3 C49 C48 5.0(3)
C47 C48 C49 C50 -174.5(3)
C47 C48 C49 N3 -1.0(3)
N3 C49 C50 N4 -1.5(2)
C48 C49 C50 N4 172.6(3)
N3 C49 C50 C51 -178.6(3)
C48 C49 C50 C51 -4.5(5)
C44 N4 C50 C49 2.7(3)
C54 N4 C50 C49 -173.3(2)
C44 N4 C50 C51 -179.7(2)
C54 N4 C50 C51 4.2(3)
C49 C50 C51 C52 174.3(3)
N4 C50 C51 C52 -2.5(4)
C50 C51 C52 C53 -1.1(3)
C50 C51 C52 C83 -175.4(2)
C51 C52 C53 C54 3.3(4)
C83 C52 C53 C54 177.7(2)
C52 C53 C54 N4 -1.6(4)
C52 C53 C54 P4 -176.52(19)
C44 N4 C54 C53 -177.6(2)
C50 N4 C54 C53 -2.2(3)
C44 N4 C54 P4 -2.3(3)
C50 N4 C54 P4 173.21(16)
C67 P4 C54 C53 11.9(2)
C73 P4 C54 C53 -93.7(2)
Cu1 P4 C54 C53 132.2(2)
C67 P4 C54 N4 -163.13(18)
C73 P4 C54 N4 91.27(19)
Cu1 P4 C54 N4 -42.84(19)
C61 P3 C55 C56 -131.9(2)
C45 P3 C55 C56 -26.9(2)
Cu2 P3 C55 C56 78.4(2)
C61 P3 C55 C60 56.8(2)
C45 P3 C55 C60 161.8(2)
Cu2 P3 C55 C60 -92.9(2)
C60 C55 C56 C57 -0.2(4)
P3 C55 C56 C57 -171.5(2)
C55 C56 C57 C58 0.4(4)
C56 C57 C58 C59 -0.7(4)
C57 C58 C59 C60 0.8(4)
C58 C59 C60 C55 -0.6(4)
C56 C55 C60 C59 0.3(4)
P3 C55 C60 C59 172.0(2)
C55 P3 C61 C66 -164.9(2)
C45 P3 C61 C66 85.7(2)
Cu2 P3 C61 C66 -18.5(3)
C55 P3 C61 C62 16.7(3)
C45 P3 C61 C62 -92.7(2)
Cu2 P3 C61 C62 163.06(19)
C66 C61 C62 C63 1.0(4)
P3 C61 C62 C63 179.4(2)
C61 C62 C63 C64 -0.2(5)
C62 C63 C64 C65 -0.9(5)
C63 C64 C65 C66 1.3(5)
C62 C61 C66 C65 -0.6(4)
P3 C61 C66 C65 -179.1(2)
C64 C65 C66 C61 -0.6(4)
C73 P4 C67 C72 -150.9(2)
C54 P4 C67 C72 104.0(2)
Cu1 P4 C67 C72 -13.9(2)
C73 P4 C67 C68 29.7(2)
C54 P4 C67 C68 -75.4(2)
Cu1 P4 C67 C68 166.69(19)
C72 C67 C68 C69 -1.9(4)
P4 C67 C68 C69 177.6(2)
C67 C68 C69 C70 1.4(4)
C68 C69 C70 C71 0.1(5)
C69 C70 C71 C72 -1.0(5)
C68 C67 C72 C71 1.0(4)
P4 C67 C72 C71 -178.5(2)
C70 C71 C72 C67 0.5(5)
C67 P4 C73 C74 -129.6(2)
C54 P4 C73 C74 -25.1(2)
Cu1 P4 C73 C74 99.9(2)
C67 P4 C73 C78 50.2(2)
C54 P4 C73 C78 154.6(2)
Cu1 P4 C73 C78 -80.4(2)
C78 C73 C74 C75 -0.5(4)
P4 C73 C74 C75 179.2(2)
C73 C74 C75 C76 0.6(5)
C74 C75 C76 C77 0.2(5)
C75 C76 C77 C78 -0.9(5)
C74 C73 C78 C77 -0.3(4)
P4 C73 C78 C77 180.0(2)
C76 C77 C78 C73 1.0(5)
C48 C47 C79 C82 59.5(3)
C46 C47 C79 C82 -122.5(3)
C48 C47 C79 C81 -178.9(2)
C46 C47 C79 C81 -0.9(3)
C48 C47 C79 C80 -59.6(3)
C46 C47 C79 C80 118.4(3)
C51 C52 C83 C86 -150.5(3)
C53 C52 C83 C86 35.4(3)
C51 C52 C83 C85 -29.1(3)
C53 C52 C83 C85 156.8(2)
C51 C52 C83 C84 90.1(3)
C53 C52 C83 C84 -84.0(3)
Cu1 O8 C87 N5 -175.08(18)
C88 N5 C87 O8 -1.2(4)
C89 N5 C87 O8 179.3(3)
O2 S1 C90 F3 -61.3(3)
O1 S1 C90 F3 178.3(3)
O3 S1 C90 F3 58.3(3)
O2 S1 C90 F1 61.4(3)
O1 S1 C90 F1 -59.1(3)
O3 S1 C90 F1 -179.0(3)
O2 S1 C90 F2 179.8(3)
O1 S1 C90 F2 59.4(3)
O3 S1 C90 F2 -60.6(3)
O4 S2 C91 F4 -58.4(3)
O5 S2 C91 F4 62.3(2)
O6 S2 C91 F4 -177.2(2)
O4 S2 C91 F6 -177.8(2)
O5 S2 C91 F6 -57.2(3)
O6 S2 C91 F6 63.3(3)
O4 S2 C91 F5 61.9(2)
O5 S2 C91 F5 -177.4(2)
O6 S2 C91 F5 -56.9(2)
C94 O7 C93 C92 163.0(3)
C93 O7 C94 C95 175.7(3)
C96 C97 O98 C99 179.4(6)
C97 O98 C99 C100 178.9(14)
